data_4516516
loop_
_publ_author_name
'Shirman, Tanya'
'Boterashvili, Meital'
'Orbach, Meital'
'Freeman, Dalia'
'Shimon, Linda J. W.'
'Lahav, Michal'
'van der Boom, Milko E.'

_publ_section_title
;
 Finding the Perfect Match: Halogen vs Hydrogen Bonding
;
_journal_issue 10
_journal_name_full 'Crystal Growth &amp; Design'
_journal_page_first 4756
_journal_paper_doi 10.1021/acs.cgd.5b01260
_journal_volume 15
_journal_year 2015
_chemical_formula_moiety 'C13 H6 F5 N'
_chemical_formula_sum 'C13 H6 F5 N'
_chemical_formula_weight 271.19
_space_group_crystal_system triclinic
_space_group_IT_number 2
_space_group_name_Hall '-P 1'
_space_group_name_H-M_alt 'P -1'
_atom_sites_solution_hydrogens difmap
_audit_creation_method SHELXL-2013
_cell_angle_alpha 70.74(3)
_cell_angle_beta 85.15(3)
_cell_angle_gamma 81.57(3)
_cell_formula_units_Z 2
_cell_length_a 5.7660(12)
_cell_length_b 9.0810(18)
_cell_length_c 10.927(2)
_cell_measurement_reflns_used 4817
_cell_measurement_temperature 120(2)
_cell_measurement_theta_max 27.48
_cell_measurement_theta_min 1.0
_cell_volume 533.9(2)
_computing_cell_refinement HKL2000
_computing_data_collection 'Collect package (Bruker Nonius)'
_computing_data_reduction HKL2000
_computing_structure_refinement 'SHELXL-2013 (Sheldrick, 2013)'
_computing_structure_solution 'SHELXS-97 (Sheldrick, 1990)'
_diffrn_ambient_temperature 120(2)
_diffrn_measured_fraction_theta_full 0.996
_diffrn_measured_fraction_theta_max 0.994
_diffrn_measurement_device_type 'Nonius KappaCCD'
_diffrn_measurement_method 'phi and omega scans'
_diffrn_radiation_type MoK\a
_diffrn_radiation_wavelength 0.71073
_diffrn_reflns_av_R_equivalents 0.0241
_diffrn_reflns_av_unetI/netI 0.0334
_diffrn_reflns_Laue_measured_fraction_full 0.996
_diffrn_reflns_Laue_measured_fraction_max 0.994
_diffrn_reflns_limit_h_max 7
_diffrn_reflns_limit_h_min -7
_diffrn_reflns_limit_k_max 11
_diffrn_reflns_limit_k_min -11
_diffrn_reflns_limit_l_max 14
_diffrn_reflns_limit_l_min -14
_diffrn_reflns_number 4656
_diffrn_reflns_point_group_measured_fraction_full 0.996
_diffrn_reflns_point_group_measured_fraction_max 0.994
_diffrn_reflns_theta_full 25.242
_diffrn_reflns_theta_max 27.480
_diffrn_reflns_theta_min 3.563
_diffrn_source sealed-tube
_exptl_absorpt_coefficient_mu 0.161
_exptl_absorpt_correction_type none
_exptl_crystal_colour colourless
_exptl_crystal_density_diffrn 1.687
_exptl_crystal_description prism
_exptl_crystal_F_000 272
_exptl_crystal_size_max 0.500
_exptl_crystal_size_mid 0.200
_exptl_crystal_size_min 0.100
_refine_diff_density_max 0.408
_refine_diff_density_min -0.253
_refine_diff_density_rms 0.069
_refine_ls_extinction_method none
_refine_ls_goodness_of_fit_ref 1.024
_refine_ls_hydrogen_treatment refall
_refine_ls_matrix_type full
_refine_ls_number_parameters 196
_refine_ls_number_reflns 2436
_refine_ls_number_restraints 0
_refine_ls_restrained_S_all 1.024
_refine_ls_R_factor_all 0.0636
_refine_ls_R_factor_gt 0.0446
_refine_ls_shift/su_max 0.000
_refine_ls_shift/su_mean 0.000
_refine_ls_structure_factor_coef Fsqd
_refine_ls_weighting_details 'w=1/[\s^2^(Fo^2^)+(0.0859P)^2^] where P=(Fo^2^+2Fc^2^)/3'
_refine_ls_weighting_scheme calc
_refine_ls_wR_factor_gt 0.1162
_refine_ls_wR_factor_ref 0.1286
_reflns_Friedel_coverage 0.000
_reflns_number_gt 1780
_reflns_number_total 2436
_reflns_threshold_expression 'I > 2\s(I)'
_cod_data_source_file cg5b01260_si_003.cif
_cod_data_source_block v105n
_cod_database_code 4516516
_shelx_space_group_comment
;
The symmetry employed for this shelxl refinement is uniquely defined
by the following loop, which should always be used as a source of
symmetry information in preference to the above space-group names.
They are only intended as comments.
;
_shelx_estimated_absorpt_t_min 0.924
_shelx_estimated_absorpt_t_max 0.984
_shelxl_version_number 2013-4

loop_
_space_group_symop_operation_xyz
'x, y, z'
'-x, -y, -z'

loop_
_atom_site_label
_atom_site_type_symbol
_atom_site_fract_x
_atom_site_fract_y
_atom_site_fract_z
_atom_site_U_iso_or_equiv
_atom_site_adp_type
_atom_site_occupancy
_atom_site_site_symmetry_order
_atom_site_calc_flag
F2 F 0.37914(15) 0.65594(11) 0.12069(9) 0.0346(3) Uani 1 1 d
F4 F 0.47532(15) 0.70509(11) 0.33689(9) 0.0342(3) Uani 1 1 d
F6 F 0.16429(16) 0.88523(11) 0.44583(8) 0.0331(3) Uani 1 1 d
F8 F -0.26057(16) 1.00874(11) 0.33700(9) 0.0350(3) Uani 1 1 d
F10 F -0.36225(14) 0.96249(10) 0.11990(8) 0.0299(2) Uani 1 1 d
N17 N -0.1700(2) 0.63168(16) -0.41823(13) 0.0303(3) Uani 1 1 d
C1 C 0.2138(3) 0.74372(17) 0.17067(14) 0.0245(3) Uani 1 1 d
C3 C 0.2680(2) 0.76800(17) 0.28287(14) 0.0262(3) Uani 1 1 d
C5 C 0.1105(3) 0.85828(17) 0.33942(14) 0.0249(3) Uani 1 1 d
C7 C -0.1032(3) 0.92074(17) 0.28371(14) 0.0247(3) Uani 1 1 d
C9 C -0.1526(2) 0.89491(17) 0.17173(14) 0.0238(3) Uani 1 1 d
C11 C 0.0005(2) 0.80490(17) 0.11077(13) 0.0227(3) Uani 1 1 d
C12 C -0.0704(3) 0.78188(17) -0.00652(14) 0.0243(3) Uani 1 1 d
H12 H -0.216(4) 0.833(3) -0.031(2) 0.051(6) Uiso 1 1 d
C13 C 0.0471(3) 0.69579(17) -0.07524(15) 0.0274(3) Uani 1 1 d
H13 H 0.211(4) 0.634(2) -0.046(2) 0.050(6) Uiso 1 1 d
C14 C -0.0338(3) 0.67703(17) -0.19151(14) 0.0250(3) Uani 1 1 d
C15 C -0.2504(3) 0.74676(19) -0.24700(15) 0.0284(3) Uani 1 1 d
H15 H -0.356(4) 0.815(3) -0.213(2) 0.051(6) Uiso 1 1 d
C16 C -0.3081(3) 0.72138(19) -0.35754(15) 0.0297(4) Uani 1 1 d
H16 H -0.459(4) 0.768(2) -0.4030(19) 0.044(5) Uiso 1 1 d
C18 C 0.0365(3) 0.56541(18) -0.36466(15) 0.0281(3) Uani 1 1 d
H18 H 0.132(3) 0.500(2) -0.4124(19) 0.046(6) Uiso 1 1 d
C19 C 0.1114(3) 0.58402(18) -0.25459(15) 0.0269(3) Uani 1 1 d
H19 H 0.271(3) 0.534(2) -0.2184(18) 0.041(5) Uiso 1 1 d

loop_
_atom_site_aniso_label
_atom_site_aniso_U_11
_atom_site_aniso_U_22
_atom_site_aniso_U_33
_atom_site_aniso_U_23
_atom_site_aniso_U_13
_atom_site_aniso_U_12
F2 0.0267(5) 0.0418(6) 0.0379(5) -0.0208(4) -0.0074(4) 0.0093(4)
F4 0.0253(5) 0.0417(6) 0.0354(5) -0.0121(4) -0.0133(4) 0.0024(4)
F6 0.0386(5) 0.0390(5) 0.0261(5) -0.0144(4) -0.0091(4) -0.0051(4)
F8 0.0341(5) 0.0417(6) 0.0320(5) -0.0199(4) -0.0032(4) 0.0060(4)
F10 0.0236(5) 0.0364(5) 0.0298(5) -0.0133(4) -0.0077(3) 0.0054(4)
N17 0.0322(7) 0.0320(7) 0.0287(7) -0.0125(5) -0.0044(5) -0.0018(5)
C1 0.0241(7) 0.0249(7) 0.0253(7) -0.0100(6) -0.0012(6) -0.0007(6)
C3 0.0221(7) 0.0264(8) 0.0285(8) -0.0060(6) -0.0053(6) -0.0022(6)
C5 0.0302(8) 0.0264(7) 0.0197(7) -0.0068(6) -0.0052(6) -0.0077(6)
C7 0.0257(7) 0.0248(7) 0.0243(7) -0.0099(6) -0.0001(6) -0.0011(6)
C9 0.0213(7) 0.0248(8) 0.0246(7) -0.0067(6) -0.0052(6) -0.0013(6)
C11 0.0233(7) 0.0222(7) 0.0216(7) -0.0051(5) -0.0021(6) -0.0041(5)
C12 0.0242(7) 0.0254(7) 0.0234(7) -0.0076(6) -0.0045(6) -0.0024(6)
C13 0.0265(8) 0.0267(8) 0.0292(8) -0.0091(6) -0.0072(6) -0.0001(6)
C14 0.0284(7) 0.0235(7) 0.0234(7) -0.0076(6) -0.0030(6) -0.0026(6)
C15 0.0276(8) 0.0297(8) 0.0291(8) -0.0133(6) -0.0018(6) 0.0017(6)
C16 0.0290(8) 0.0335(8) 0.0283(8) -0.0128(6) -0.0055(6) 0.0002(6)
C18 0.0321(8) 0.0273(8) 0.0267(8) -0.0119(6) -0.0015(6) -0.0013(6)
C19 0.0275(8) 0.0251(8) 0.0273(8) -0.0082(6) -0.0039(6) 0.0001(6)

loop_
_atom_type_symbol
_atom_type_description
_atom_type_scat_dispersion_real
_atom_type_scat_dispersion_imag
_atom_type_scat_source
C C 0.0033 0.0016 'International Tables Vol C Tables 4.2.6.8 and 6.1.1.4'
H H 0.0000 0.0000 'International Tables Vol C Tables 4.2.6.8 and 6.1.1.4'
N N 0.0061 0.0033 'International Tables Vol C Tables 4.2.6.8 and 6.1.1.4'
F F 0.0171 0.0103 'International Tables Vol C Tables 4.2.6.8 and 6.1.1.4'

loop_
_geom_angle_atom_site_label_1
_geom_angle_atom_site_label_2
_geom_angle_atom_site_label_3
_geom_angle
C18 N17 C16 115.76(13)
F2 C1 C3 116.46(13)
F2 C1 C11 120.70(13)
C3 C1 C11 122.85(14)
F4 C3 C5 119.44(13)
F4 C3 C1 120.26(13)
C5 C3 C1 120.29(14)
F6 C5 C3 120.52(14)
F6 C5 C7 120.64(14)
C3 C5 C7 118.84(14)
F8 C7 C9 120.19(13)
F8 C7 C5 120.14(13)
C9 C7 C5 119.65(14)
F10 C9 C7 116.91(13)
F10 C9 C11 119.39(12)
C7 C9 C11 123.70(13)
C9 C11 C1 114.64(13)
C9 C11 C12 119.51(13)
C1 C11 C12 125.85(14)
C13 C12 C11 128.26(14)
C13 C12 H12 119.8(14)
C11 C12 H12 112.0(14)
C12 C13 C14 125.66(14)
C12 C13 H13 119.9(11)
C14 C13 H13 114.5(11)
C19 C14 C15 116.38(14)
C19 C14 C13 119.13(14)
C15 C14 C13 124.50(14)
C16 C15 C14 119.48(14)
C16 C15 H15 118.4(13)
C14 C15 H15 122.0(13)
N17 C16 C15 124.42(15)
N17 C16 H16 111.6(11)
C15 C16 H16 123.9(11)
N17 C18 C19 124.34(15)
N17 C18 H18 112.9(11)
C19 C18 H18 122.8(11)
C18 C19 C14 119.61(15)
C18 C19 H19 121.9(11)
C14 C19 H19 118.4(11)

loop_
_geom_bond_atom_site_label_1
_geom_bond_atom_site_label_2
_geom_bond_distance
F2 C1 1.3486(17)
F4 C3 1.3417(17)
F6 C5 1.3337(17)
F8 C7 1.3439(17)
F10 C9 1.3519(17)
N17 C18 1.341(2)
N17 C16 1.347(2)
C1 C3 1.383(2)
C1 C11 1.395(2)
C3 C5 1.378(2)
C5 C7 1.380(2)
C7 C9 1.379(2)
C9 C11 1.393(2)
C11 C12 1.464(2)
C12 C13 1.334(2)
C12 H12 0.91(2)
C13 C14 1.459(2)
C13 H13 1.04(2)
C14 C19 1.403(2)
C14 C15 1.404(2)
C15 C16 1.377(2)
C15 H15 0.95(2)
C16 H16 1.00(2)
C18 C19 1.380(2)
C18 H18 1.00(2)
C19 H19 1.013(19)

loop_
_geom_torsion_atom_site_label_1
_geom_torsion_atom_site_label_2
_geom_torsion_atom_site_label_3
_geom_torsion_atom_site_label_4
_geom_torsion
F2 C1 C3 F4 -0.3(2)
C11 C1 C3 F4 179.42(13)
F2 C1 C3 C5 179.03(12)
C11 C1 C3 C5 -1.2(2)
F4 C3 C5 F6 1.0(2)
C1 C3 C5 F6 -178.35(13)
F4 C3 C5 C7 -179.23(13)
C1 C3 C5 C7 1.4(2)
F6 C5 C7 F8 -0.5(2)
C3 C5 C7 F8 179.76(12)
F6 C5 C7 C9 178.25(13)
C3 C5 C7 C9 -1.5(2)
F8 C7 C9 F10 0.4(2)
C5 C7 C9 F10 -178.31(12)
F8 C7 C9 C11 -179.81(12)
C5 C7 C9 C11 1.5(2)
F10 C9 C11 C1 178.59(12)
C7 C9 C11 C1 -1.2(2)
F10 C9 C11 C12 -1.5(2)
C7 C9 C11 C12 178.77(14)
F2 C1 C11 C9 -179.22(12)
C3 C1 C11 C9 1.0(2)
F2 C1 C11 C12 0.8(2)
C3 C1 C11 C12 -178.90(14)
C9 C11 C12 C13 -177.33(14)
C1 C11 C12 C13 2.6(3)
C11 C12 C13 C14 179.75(14)
C12 C13 C14 C19 179.10(14)
C12 C13 C14 C15 -0.7(3)
C19 C14 C15 C16 -0.1(2)
C13 C14 C15 C16 179.70(14)
C18 N17 C16 C15 -0.3(2)
C14 C15 C16 N17 0.4(3)
C16 N17 C18 C19 0.0(2)
N17 C18 C19 C14 0.3(2)
C15 C14 C19 C18 -0.2(2)
C13 C14 C19 C18 179.98(14)
